data_1522654
loop_
_publ_author_name
'Palenzona, A.'
'Fornasini, M.L.'
'Manfrinetti, P.'

_publ_section_title
;
 Contribution to the study of the Th-Ga system
;
_journal_name_full 'Journal of the Less-Common Metals'
_journal_page_first 15
_journal_page_last 18
_journal_volume 104
_journal_year 1984
_chemical_formula_sum 'Ga2 Th3'
_space_group_IT_number 127
_symmetry_space_group_name_Hall '-P 4 2ab'
_symmetry_space_group_name_H-M 'P 4/m b m'
_cell_angle_alpha 90
_cell_angle_beta 90
_cell_angle_gamma 90
_cell_formula_units_Z 2
_cell_length_a 8
_cell_length_b 8
_cell_length_c 4.224
_cell_volume 270.336
_citation_journal_id_ASTM JCOMAH
_cod_data_source_file Palenzona_JCOMAH_1984_373.cif
_cod_data_source_block Ga2Th3
_cod_database_code 1522654

loop_
_symmetry_equiv_pos_as_xyz
x,y,z
-y,x,z
-x,-y,z
y,-x,z
x+1/2,-y+1/2,-z
y+1/2,x+1/2,-z
-x+1/2,y+1/2,-z
-y+1/2,-x+1/2,-z
-x,-y,-z
y,-x,-z
x,y,-z
-y,x,-z
-x-1/2,y-1/2,z
-y-1/2,-x-1/2,z
x-1/2,-y-1/2,z
y-1/2,x-1/2,z

loop_
_atom_site_label
_atom_site_type_symbol
_atom_site_fract_x
_atom_site_fract_y
_atom_site_fract_z
_atom_site_occupancy
_atom_site_U_iso_or_equiv
Th1 Th 0 0 0 1 0.0
Ga1 Ga 0.3827 0.8827 0 1 0.0
Th2 Th 0.1768 0.6768 0.5 1 0.0
